data_7041069
loop_
_publ_author_name
'Armstrong, Keith C.'
'Hohloch, Stephan'
'Lohrey, Trevor D.'
'Zarkesh, Ryan A.'
'Arnold, John'
'Anstey, Mitchell R.'

_publ_section_title
;
 Control of clustering behavior in anionic cerium(iii) corrole complexes:
 from oligomers to monomers.
;
_journal_issue 46
_journal_name_full 'Dalton transactions (Cambridge, England : 2003)'
_journal_page_first 18653
_journal_page_last 18660
_journal_paper_doi 10.1039/c6dt03884k
_journal_volume 45
_journal_year 2016
_chemical_formula_sum 'C60 H58 Ce N4 Na O2'
_chemical_formula_weight 1030.21
_space_group_crystal_system tetragonal
_space_group_IT_number 88
_space_group_name_Hall '-I 4ad'
_space_group_name_H-M_alt 'I 41/a'
_symmetry_space_group_name_Hall '-I 4ad'
_symmetry_space_group_name_H-M 'I 41/a :2'
_atom_sites_solution_hydrogens geom
_audit_creation_method SHELXL-2014/7
_audit_update_record
;
2016-05-27 deposited with the CCDC.
2016-10-31 downloaded from the CCDC.
;
_cell_angle_alpha 90
_cell_angle_beta 90
_cell_angle_gamma 90
_cell_formula_units_Z 16
_cell_length_a 28.2049(3)
_cell_length_b 28.2049(3)
_cell_length_c 26.1852(5)
_cell_measurement_reflns_used 9085
_cell_measurement_temperature 100(2)
_cell_measurement_theta_max 28.29
_cell_measurement_theta_min 2.58
_cell_volume 20830.8(5)
_computing_cell_refinement 'CrysAlisPro 1.171.38.43 (Rigaku OD, 2015)'
_computing_data_collection 'CrysAlisPro 1.171.38.43 (Rigaku OD, 2015)'
_computing_data_reduction 'CrysAlisPro 1.171.38.43 (Rigaku OD, 2015)'
_computing_structure_refinement 'SHELXL-2014/7 (Sheldrick, 2014)'
_diffrn_ambient_temperature 100(2)
_diffrn_measured_fraction_theta_full 0.998
_diffrn_measured_fraction_theta_max 0.960
_diffrn_measurement_device_type 'SuperNova, Dual, Cu at zero, Atlas'
_diffrn_measurement_method 'omega scans'
_diffrn_radiation_type MoK\a
_diffrn_radiation_wavelength 0.71073
_diffrn_reflns_av_R_equivalents 0.0713
_diffrn_reflns_av_unetI/netI 0.0431
_diffrn_reflns_Laue_measured_fraction_full 0.998
_diffrn_reflns_Laue_measured_fraction_max 0.960
_diffrn_reflns_limit_h_max 37
_diffrn_reflns_limit_h_min -37
_diffrn_reflns_limit_k_max 37
_diffrn_reflns_limit_k_min -34
_diffrn_reflns_limit_l_max 34
_diffrn_reflns_limit_l_min -33
_diffrn_reflns_number 154079
_diffrn_reflns_point_group_measured_fraction_full 0.998
_diffrn_reflns_point_group_measured_fraction_max 0.960
_diffrn_reflns_theta_full 25.242
_diffrn_reflns_theta_max 28.296
_diffrn_reflns_theta_min 2.567
_exptl_absorpt_coefficient_mu 0.928
_exptl_absorpt_correction_T_max 0.993
_exptl_absorpt_correction_T_min 0.987
_exptl_absorpt_correction_type gaussian
_exptl_absorpt_process_details 'Blessing, 1995'
_exptl_crystal_colour red
_exptl_crystal_density_diffrn 1.314
_exptl_crystal_description block
_exptl_crystal_F_000 8496
_exptl_crystal_size_max 0.34
_exptl_crystal_size_mid 0.22
_exptl_crystal_size_min 0.16
_refine_diff_density_max 2.337
_refine_diff_density_min -0.498
_refine_diff_density_rms 0.118
_refine_ls_extinction_method none
_refine_ls_goodness_of_fit_ref 1.078
_refine_ls_hydrogen_treatment constr
_refine_ls_matrix_type full
_refine_ls_number_parameters 620
_refine_ls_number_reflns 12429
_refine_ls_number_restraints 18
_refine_ls_restrained_S_all 1.085
_refine_ls_R_factor_all 0.0748
_refine_ls_R_factor_gt 0.0453
_refine_ls_shift/su_max 0.001
_refine_ls_shift/su_mean 0.000
_refine_ls_structure_factor_coef Fsqd
_refine_ls_weighting_details 'w=1/[\s^2^(Fo^2^)+(0.0773P)^2^+48.2958P] where P=(Fo^2^+2Fc^2^)/3'
_refine_ls_weighting_scheme calc
_refine_ls_wR_factor_gt 0.1245
_refine_ls_wR_factor_ref 0.1462
_reflns_Friedel_coverage 0.000
_reflns_number_gt 9085
_reflns_number_total 12429
_reflns_threshold_expression 'I > 2\s(I)'
_cod_data_source_file c6dt03884k2.cif
_cod_data_source_block shelx
_cod_depositor_comments 'Adding full bibliography for 7041067--7041071.cif.'
_cod_original_cell_volume 20830.8(6)
_cod_database_code 7041069
_shelx_shelxl_version_number 2014/7
_shelx_space_group_comment
;
The symmetry employed for this shelxl refinement is uniquely defined
by the following loop, which should always be used as a source of
symmetry information in preference to the above space-group names.
They are only intended as comments.
;

loop_
_space_group_symop_operation_xyz
'x, y, z'
'-x+1/2, -y, z+1/2'
'-y+3/4, x+1/4, z+1/4'
'y+3/4, -x+3/4, z+3/4'
'x+1/2, y+1/2, z+1/2'
'-x+1, -y+1/2, z+1'
'-y+5/4, x+3/4, z+3/4'
'y+5/4, -x+5/4, z+5/4'
'-x, -y, -z'
'x-1/2, y, -z-1/2'
'y-3/4, -x-1/4, -z-1/4'
'-y-3/4, x-3/4, -z-3/4'
'-x+1/2, -y+1/2, -z+1/2'
'x, y+1/2, -z'
'y-1/4, -x+1/4, -z+1/4'
'-y-1/4, x-1/4, -z-1/4'

loop_
_atom_site_label
_atom_site_type_symbol
_atom_site_fract_x
_atom_site_fract_y
_atom_site_fract_z
_atom_site_U_iso_or_equiv
_atom_site_adp_type
_atom_site_occupancy
_atom_site_site_symmetry_order
_atom_site_calc_flag
_atom_site_refinement_flags_posn
_atom_site_refinement_flags_adp
_atom_site_refinement_flags_occupancy
C44 C 0.01978(16) 0.4654(2) 0.2741(2) 0.0639(14) Uani 1 1 d . . .
H44A H 0.0232 0.4978 0.2636 0.096 Uiso 1 1 calc R U .
H44B H -0.0132 0.4583 0.2790 0.096 Uiso 1 1 calc R U .
H44C H 0.0326 0.4449 0.2483 0.096 Uiso 1 1 calc R U .
C41 C 0.09216(13) 0.46974(15) 0.32047(17) 0.0392(9) Uani 1 1 d . . .
C32 C 0.31561(19) 0.75120(17) 0.1698(2) 0.0612(14) Uani 1 1 d . . .
C27 C 0.4184(3) 0.25632(19) 0.5117(3) 0.086(2) Uani 1 1 d . . .
H27A H 0.3976 0.2318 0.4997 0.129 Uiso 1 1 calc R U .
H27B H 0.4124 0.2621 0.5473 0.129 Uiso 1 1 calc R U .
H27C H 0.4507 0.2465 0.5073 0.129 Uiso 1 1 calc R U .
C26 C 0.4082(2) 0.34107(19) 0.3434(2) 0.0639(14) Uani 1 1 d . . .
H26A H 0.3771 0.3464 0.3299 0.096 Uiso 1 1 calc R U .
H26B H 0.4194 0.3105 0.3327 0.096 Uiso 1 1 calc R U .
H26C H 0.4294 0.3652 0.3312 0.096 Uiso 1 1 calc R U .
C1 C 0.33616(13) 0.43817(13) 0.38624(14) 0.0302(8) Uani 1 1 d . . .
C17 C 0.27001(12) 0.47281(13) 0.35619(13) 0.0281(7) Uani 1 1 d . . .
C19 C 0.29825(14) 0.40453(14) 0.39012(15) 0.0342(8) Uani 1 1 d . . .
H19 H 0.3005 0.3739 0.4031 0.041 Uiso 1 1 calc R U .
C36 C 0.3029(3) 0.7914(2) 0.1332(3) 0.091(2) Uani 1 1 d . . .
H36A H 0.3043 0.8211 0.1510 0.137 Uiso 1 1 calc R U .
H36B H 0.2714 0.7866 0.1202 0.137 Uiso 1 1 calc R U .
H36C H 0.3250 0.7918 0.1053 0.137 Uiso 1 1 calc R U .
C18 C 0.25812(13) 0.42563(14) 0.37135(15) 0.0322(8) Uani 1 1 d . . .
H18 H 0.2283 0.4117 0.3689 0.039 Uiso 1 1 calc R U .
C15 C 0.25498(12) 0.54966(13) 0.31036(13) 0.0277(7) Uani 1 1 d . . .
C38 C 0.18855(12) 0.49343(12) 0.32803(14) 0.0278(7) Uani 1 1 d . . .
C13 C 0.25583(13) 0.61789(13) 0.26557(15) 0.0339(8) Uani 1 1 d . . .
H13 H 0.2467 0.6442 0.2465 0.041 Uiso 1 1 calc R U .
C16 C 0.23987(12) 0.50617(13) 0.33262(13) 0.0278(7) Uani 1 1 d . . .
C3 C 0.42158(13) 0.46025(14) 0.38214(14) 0.0326(8) Uani 1 1 d . . .
C6 C 0.45167(13) 0.52312(14) 0.34122(15) 0.0328(8) Uani 1 1 d . . .
C7 C 0.44314(12) 0.56649(13) 0.31377(15) 0.0321(8) Uani 1 1 d . . .
C11 C 0.34436(13) 0.63227(13) 0.26760(15) 0.0333(8) Uani 1 1 d . . .
C12 C 0.30292(13) 0.60713(12) 0.28132(14) 0.0298(7) Uani 1 1 d . . .
C29 C 0.33715(13) 0.67437(13) 0.23360(16) 0.0368(9) Uani 1 1 d . . .
C2 C 0.38434(13) 0.42949(13) 0.39723(14) 0.0323(8) Uani 1 1 d . . .
C10 C 0.39060(13) 0.61718(13) 0.28101(15) 0.0328(8) Uani 1 1 d . . .
C39 C 0.16547(13) 0.49227(14) 0.28117(14) 0.0321(8) Uani 1 1 d . . .
H39 H 0.1825 0.4993 0.2517 0.038 Uiso 1 1 calc R U .
C42 C 0.11444(14) 0.46947(17) 0.36762(17) 0.0447(10) Uani 1 1 d . . .
H42 H 0.0974 0.4615 0.3968 0.054 Uiso 1 1 calc R U .
C43 C 0.16211(14) 0.48105(15) 0.37145(15) 0.0372(9) Uani 1 1 d . . .
H43 H 0.1768 0.4806 0.4033 0.045 Uiso 1 1 calc R U .
C28 C 0.37871(16) 0.42956(15) 0.50772(16) 0.0435(10) Uani 1 1 d . . .
H28A H 0.3757 0.4225 0.5434 0.065 Uiso 1 1 calc R U .
H28B H 0.3493 0.4422 0.4952 0.065 Uiso 1 1 calc R U .
H28C H 0.4035 0.4525 0.5029 0.065 Uiso 1 1 calc R U .
C14 C 0.22659(13) 0.58352(13) 0.28289(15) 0.0335(8) Uani 1 1 d . . .
H14 H 0.1940 0.5820 0.2780 0.040 Uiso 1 1 calc R U .
C25 C 0.39063(13) 0.38526(14) 0.47918(16) 0.0366(9) Uani 1 1 d . . .
C4 C 0.47190(14) 0.45414(15) 0.37934(16) 0.0395(9) Uani 1 1 d . . .
H4 H 0.4890 0.4287 0.3923 0.047 Uiso 1 1 calc R U .
C9 C 0.43653(14) 0.63022(15) 0.26306(17) 0.0410(9) Uani 1 1 d . . .
H9 H 0.4434 0.6556 0.2417 0.049 Uiso 1 1 calc R U .
C203 C 0.45194(18) 0.5667(2) 0.4652(2) 0.0702(16) Uani 1 1 d . . .
H20A H 0.4575 0.5349 0.4526 0.084 Uiso 1 1 calc R U .
H20B H 0.4372 0.5647 0.4986 0.084 Uiso 1 1 calc R U .
C40 C 0.11747(13) 0.48079(14) 0.27703(16) 0.0380(9) Uani 1 1 d . . .
H40 H 0.1027 0.4806 0.2453 0.046 Uiso 1 1 calc R U .
C8 C 0.46879(14) 0.59885(15) 0.28279(17) 0.0407(9) Uani 1 1 d . . .
H8 H 0.5013 0.5988 0.2770 0.049 Uiso 1 1 calc R U .
C20 C 0.39491(13) 0.38471(14) 0.42575(16) 0.0356(8) Uani 1 1 d . . .
C24 C 0.39772(16) 0.34314(16) 0.50609(18) 0.0469(11) Uani 1 1 d . . .
H24 H 0.3944 0.3431 0.5414 0.056 Uiso 1 1 calc R U .
C30 C 0.33665(15) 0.66846(14) 0.18071(17) 0.0420(10) Uani 1 1 d . . .
C102 C 0.2758(2) 0.55143(18) 0.4612(3) 0.076(2) Uani 1 1 d . . .
H102 H 0.2614 0.5218 0.4622 0.091 Uiso 1 1 calc R U .
C5 C 0.49021(13) 0.49242(15) 0.35418(16) 0.0387(9) Uani 1 1 d . . .
H5 H 0.5220 0.4976 0.3468 0.046 Uiso 1 1 calc R U .
C34 C 0.32724(17) 0.71899(15) 0.25485(19) 0.0494(11) Uani 1 1 d . . .
C22 C 0.41449(18) 0.30176(16) 0.4291(2) 0.0573(13) Uani 1 1 d . . .
H22 H 0.4233 0.2740 0.4124 0.069 Uiso 1 1 calc R U .
C35 C 0.34704(19) 0.62089(16) 0.15681(19) 0.0529(12) Uani 1 1 d . . .
H35A H 0.3782 0.6107 0.1666 0.079 Uiso 1 1 calc R U .
H35B H 0.3455 0.6236 0.1203 0.079 Uiso 1 1 calc R U .
H35C H 0.3241 0.5981 0.1683 0.079 Uiso 1 1 calc R U .
C31 C 0.32560(18) 0.70647(17) 0.1490(2) 0.0530(12) Uani 1 1 d . . .
H31 H 0.3248 0.7022 0.1138 0.064 Uiso 1 1 calc R U .
C23 C 0.40962(18) 0.30141(16) 0.4815(2) 0.0542(12) Uani 1 1 d . . .
C104 C 0.2922(2) 0.62568(18) 0.4420(2) 0.0628(16) Uani 1 1 d . . .
H104 H 0.2907 0.6556 0.4271 0.075 Uiso 1 1 calc R U .
C100 C 0.32416(18) 0.6122(2) 0.4763(2) 0.0621(16) Uani 1 1 d . . .
H100 H 0.3484 0.6310 0.4894 0.075 Uiso 1 1 calc R U .
C21 C 0.40644(16) 0.34275(16) 0.40048(18) 0.0459(10) Uani 1 1 d . . .
C33 C 0.31694(19) 0.75637(16) 0.2215(2) 0.0596(14) Uani 1 1 d . . .
H33 H 0.3107 0.7861 0.2353 0.072 Uiso 1 1 calc R U .
C103 C 0.26221(17) 0.5897(3) 0.43212(19) 0.0691(19) Uani 1 1 d . . .
H103 H 0.2368 0.5906 0.4095 0.083 Uiso 1 1 calc R U .
C101 C 0.3156(2) 0.5661(2) 0.48925(17) 0.0670(18) Uani 1 1 d . . .
H101 H 0.3328 0.5479 0.5123 0.080 Uiso 1 1 calc R U .
C200 C 0.44355(19) 0.6385(2) 0.4181(3) 0.0728(17) Uani 1 1 d . . .
H20C H 0.4221 0.6642 0.4266 0.087 Uiso 1 1 calc R U .
H20D H 0.4512 0.6404 0.3821 0.087 Uiso 1 1 calc R U .
C202 C 0.4977(3) 0.5942(4) 0.4680(5) 0.148(4) Uani 1 1 d . . .
H20E H 0.5091 0.5956 0.5028 0.177 Uiso 1 1 calc R U .
H20F H 0.5217 0.5794 0.4468 0.177 Uiso 1 1 calc R U .
C37 C 0.3264(2) 0.7264(2) 0.3116(2) 0.0722(16) Uani 1 1 d . . .
H37A H 0.2976 0.7136 0.3254 0.108 Uiso 1 1 calc R U .
H37B H 0.3280 0.7597 0.3189 0.108 Uiso 1 1 calc R U .
H37C H 0.3531 0.7107 0.3268 0.108 Uiso 1 1 calc R U .
C201 C 0.4869(3) 0.6413(4) 0.4494(6) 0.176(6) Uani 1 1 d . . .
H20G H 0.5130 0.6531 0.4290 0.211 Uiso 1 1 calc R U .
H20H H 0.4820 0.6627 0.4779 0.211 Uiso 1 1 calc R U .
N1 N 0.31769(10) 0.48033(11) 0.36594(11) 0.0272(6) Uani 1 1 d . . .
N2 N 0.41083(10) 0.50305(11) 0.35966(11) 0.0294(6) Uani 1 1 d . . .
N4 N 0.30140(10) 0.56564(10) 0.31027(11) 0.0273(6) Uani 1 1 d . . .
N3 N 0.39623(10) 0.57915(11) 0.31283(12) 0.0313(7) Uani 1 1 d . . .
O1 O 0.04471(10) 0.45817(13) 0.32084(13) 0.0553(8) Uani 1 1 d . . .
O200 O 0.42239(10) 0.59312(12) 0.43025(13) 0.0528(8) Uani 1 1 d . . .
Na1 Na 0.36053(5) 0.50488(5) 0.28105(6) 0.0345(3) Uani 1 1 d . . .
Ce1 Ce 0.34868(2) 0.55819(2) 0.38755(2) 0.02681(9) Uani 1 1 d . . .
C404 C 0.09902(19) 0.6078(2) 0.2519(2) 0.0766(17) Uani 1 1 d D . .
H404 H 0.1054 0.5856 0.2772 0.092 Uiso 1 1 calc R U .
C405 C 0.0815(2) 0.6504(2) 0.2654(3) 0.0778(17) Uani 1 1 d D . .
H405 H 0.0753 0.6578 0.2993 0.093 Uiso 1 1 calc R U .
C403 C 0.1075(2) 0.5966(3) 0.2033(2) 0.0823(19) Uani 1 1 d D . .
H403 H 0.1215 0.5676 0.1958 0.099 Uiso 1 1 calc R U .
C400 C 0.0732(3) 0.6828(2) 0.2268(4) 0.096(3) Uani 1 1 d D . .
C401 C 0.0784(3) 0.6729(4) 0.1768(3) 0.115(3) Uani 1 1 d D . .
H401 H 0.0710 0.6946 0.1513 0.139 Uiso 1 1 calc R U .
C402 C 0.0965(3) 0.6257(4) 0.1656(3) 0.136(4) Uani 1 1 d D . .
H402 H 0.1003 0.6160 0.1319 0.163 Uiso 1 1 calc R U .
C406 C 0.0528(5) 0.7290(4) 0.2351(6) 0.237(7) Uani 1 1 d D U .
H40A H 0.0497 0.7346 0.2711 0.356 Uiso 0.5 1 calc R U P
H40B H 0.0730 0.7527 0.2203 0.356 Uiso 0.5 1 calc R U P
H40C H 0.0221 0.7304 0.2193 0.356 Uiso 0.5 1 calc R U P
H40D H 0.0468 0.7438 0.2027 0.356 Uiso 0.5 1 calc R U P
H40E H 0.0235 0.7258 0.2535 0.356 Uiso 0.5 1 calc R U P
H40F H 0.0744 0.7481 0.2545 0.356 Uiso 0.5 1 calc R U P

loop_
_atom_site_aniso_label
_atom_site_aniso_U_11
_atom_site_aniso_U_22
_atom_site_aniso_U_33
_atom_site_aniso_U_23
_atom_site_aniso_U_13
_atom_site_aniso_U_12
C44 0.030(2) 0.090(4) 0.072(4) 0.008(3) -0.015(2) -0.005(2)
C41 0.0234(18) 0.047(2) 0.047(2) 0.0054(19) -0.0022(17) -0.0029(16)
C32 0.060(3) 0.041(3) 0.084(4) 0.026(3) 0.017(3) 0.006(2)
C27 0.127(6) 0.041(3) 0.090(5) 0.020(3) -0.037(4) 0.003(3)
C26 0.081(4) 0.056(3) 0.055(3) -0.009(3) 0.003(3) 0.021(3)
C1 0.0307(18) 0.0334(19) 0.0265(18) 0.0000(15) -0.0001(15) 0.0011(14)
C17 0.0257(17) 0.0374(19) 0.0212(16) -0.0003(14) -0.0003(14) -0.0019(14)
C19 0.035(2) 0.037(2) 0.031(2) 0.0057(16) -0.0009(16) -0.0041(15)
C36 0.110(5) 0.053(3) 0.111(6) 0.044(4) 0.024(4) 0.022(3)
C18 0.0280(18) 0.038(2) 0.0310(19) 0.0024(16) 0.0014(15) -0.0029(15)
C15 0.0242(17) 0.0349(19) 0.0241(17) -0.0035(15) 0.0019(14) -0.0002(14)
C38 0.0236(17) 0.0311(18) 0.0286(18) 0.0011(15) 0.0010(14) -0.0006(13)
C13 0.0321(19) 0.0328(19) 0.037(2) 0.0039(16) -0.0009(16) 0.0035(15)
C16 0.0247(17) 0.0368(19) 0.0218(16) -0.0027(15) 0.0012(14) -0.0014(14)
C3 0.0305(19) 0.036(2) 0.0309(19) -0.0005(16) -0.0021(15) 0.0043(15)
C6 0.0275(18) 0.039(2) 0.0323(19) -0.0052(16) 0.0036(15) -0.0019(15)
C7 0.0248(17) 0.040(2) 0.0319(19) -0.0038(16) 0.0042(15) -0.0028(14)
C11 0.035(2) 0.0310(19) 0.034(2) 0.0011(16) 0.0049(16) -0.0019(15)
C12 0.0330(19) 0.0271(17) 0.0292(18) -0.0028(15) 0.0018(15) 0.0004(14)
C29 0.0315(19) 0.0320(19) 0.047(2) 0.0045(17) 0.0076(17) -0.0046(15)
C2 0.0308(19) 0.036(2) 0.0306(19) -0.0025(16) -0.0032(15) 0.0049(15)
C10 0.0331(19) 0.0333(19) 0.0321(19) -0.0040(16) 0.0047(16) -0.0042(15)
C39 0.0273(18) 0.040(2) 0.0286(19) 0.0036(16) 0.0009(15) -0.0024(15)
C42 0.028(2) 0.065(3) 0.041(2) 0.009(2) 0.0087(18) -0.0074(19)
C43 0.0304(19) 0.052(2) 0.0293(19) 0.0031(18) -0.0002(16) -0.0044(17)
C28 0.048(2) 0.046(2) 0.037(2) 0.0004(19) -0.0029(19) 0.0018(19)
C14 0.0242(17) 0.037(2) 0.039(2) 0.0004(17) -0.0005(16) 0.0034(14)
C25 0.0313(19) 0.037(2) 0.041(2) 0.0044(17) -0.0071(17) -0.0013(15)
C4 0.030(2) 0.044(2) 0.044(2) -0.0007(19) -0.0015(17) 0.0080(17)
C9 0.038(2) 0.039(2) 0.046(2) 0.0005(19) 0.0090(18) -0.0098(17)
C203 0.045(3) 0.104(5) 0.062(3) -0.024(3) -0.020(3) -0.001(3)
C40 0.0286(19) 0.047(2) 0.038(2) 0.0025(18) -0.0078(17) -0.0032(16)
C8 0.0278(19) 0.046(2) 0.048(2) -0.0011(19) 0.0073(18) -0.0068(16)
C20 0.0291(19) 0.037(2) 0.040(2) 0.0020(17) -0.0088(16) 0.0023(15)
C24 0.051(3) 0.046(2) 0.044(2) 0.010(2) -0.015(2) -0.0062(19)
C30 0.044(2) 0.034(2) 0.048(2) 0.0066(18) 0.0098(19) 0.0001(17)
C102 0.092(4) 0.046(3) 0.090(4) -0.029(3) 0.076(4) -0.029(3)
C5 0.0192(17) 0.052(2) 0.045(2) -0.0091(19) 0.0030(16) -0.0017(16)
C34 0.052(3) 0.036(2) 0.060(3) -0.002(2) 0.010(2) -0.0023(19)
C22 0.066(3) 0.035(2) 0.071(3) -0.007(2) -0.019(3) 0.009(2)
C35 0.068(3) 0.045(3) 0.045(3) 0.004(2) 0.001(2) 0.010(2)
C31 0.059(3) 0.048(3) 0.052(3) 0.016(2) 0.009(2) 0.005(2)
C23 0.062(3) 0.038(2) 0.062(3) 0.011(2) -0.023(2) -0.002(2)
C104 0.101(4) 0.043(3) 0.044(3) 0.005(2) 0.036(3) 0.023(3)
C100 0.047(3) 0.092(4) 0.047(3) -0.037(3) 0.019(2) -0.023(3)
C21 0.046(2) 0.045(2) 0.047(3) -0.006(2) -0.007(2) 0.0078(19)
C33 0.065(3) 0.031(2) 0.083(4) 0.006(2) 0.015(3) 0.003(2)
C103 0.033(2) 0.136(6) 0.038(3) -0.033(3) 0.002(2) 0.027(3)
C101 0.073(4) 0.103(5) 0.024(2) 0.016(3) 0.018(2) 0.055(3)
C200 0.051(3) 0.077(4) 0.090(4) -0.040(3) 0.011(3) -0.020(3)
C202 0.062(5) 0.147(9) 0.235(13) -0.028(8) -0.062(6) -0.023(5)
C37 0.092(4) 0.053(3) 0.072(4) -0.019(3) 0.016(3) -0.001(3)
C201 0.070(5) 0.112(7) 0.346(18) -0.061(9) -0.082(8) -0.012(5)
N1 0.0240(14) 0.0328(16) 0.0248(15) -0.0004(12) -0.0016(12) 0.0015(12)
N2 0.0230(14) 0.0370(17) 0.0283(16) -0.0009(13) 0.0010(12) 0.0002(12)
N4 0.0261(14) 0.0303(15) 0.0254(15) -0.0003(12) 0.0026(12) -0.0028(11)
N3 0.0257(15) 0.0371(17) 0.0310(16) -0.0028(14) 0.0029(13) -0.0013(12)
O1 0.0240(14) 0.083(2) 0.059(2) 0.0093(18) -0.0014(14) -0.0101(14)
O200 0.0326(15) 0.072(2) 0.0536(19) -0.0235(16) -0.0041(14) -0.0070(14)
Na1 0.0367(8) 0.0389(8) 0.0280(7) -0.0076(6) -0.0011(6) -0.0011(6)
Ce1 0.02292(12) 0.03430(13) 0.02321(12) -0.00487(8) 0.00083(7) -0.00073(7)
C404 0.046(3) 0.107(5) 0.076(4) -0.006(4) -0.011(3) 0.012(3)
C405 0.077(4) 0.072(4) 0.085(4) -0.009(3) -0.015(3) -0.002(3)
C403 0.064(4) 0.118(6) 0.064(4) -0.002(4) 0.005(3) 0.018(4)
C400 0.081(5) 0.058(4) 0.150(8) 0.015(4) -0.032(5) -0.009(3)
C401 0.105(6) 0.150(9) 0.092(6) 0.054(6) -0.005(5) -0.026(6)
C402 0.095(6) 0.242(13) 0.070(5) 0.043(7) 0.024(4) 0.025(7)
C406 0.207(13) 0.210(13) 0.294(16) -0.008(12) -0.007(12) 0.004(11)

loop_
_atom_type_symbol
_atom_type_description
_atom_type_scat_dispersion_real
_atom_type_scat_dispersion_imag
_atom_type_scat_source
C C 0.0033 0.0016 'International Tables Vol C Tables 4.2.6.8 and 6.1.1.4'
H H 0.0000 0.0000 'International Tables Vol C Tables 4.2.6.8 and 6.1.1.4'
N N 0.0061 0.0033 'International Tables Vol C Tables 4.2.6.8 and 6.1.1.4'
O O 0.0106 0.0060 'International Tables Vol C Tables 4.2.6.8 and 6.1.1.4'
Na Na 0.0362 0.0249 'International Tables Vol C Tables 4.2.6.8 and 6.1.1.4'
Ce Ce -0.2486 2.6331 'International Tables Vol C Tables 4.2.6.8 and 6.1.1.4'

loop_
_geom_angle_atom_site_label_1
_geom_angle_atom_site_label_2
_geom_angle_atom_site_label_3
_geom_angle
_geom_angle_site_symmetry_1
_geom_angle_site_symmetry_3
O1 C41 C40 124.2(4) . .
O1 C41 C42 115.7(4) . .
C40 C41 C42 120.1(4) . .
C33 C32 C31 118.4(4) . .
C33 C32 C36 123.4(5) . .
C31 C32 C36 118.2(6) . .
N1 C1 C2 125.6(3) . .
N1 C1 C19 108.1(3) . .
C2 C1 C19 126.1(4) . .
N1 C17 C16 124.3(3) . .
N1 C17 C18 108.6(3) . .
C16 C17 C18 127.0(3) . .
C18 C19 C1 107.7(3) . .
C19 C18 C17 108.1(3) . .
N4 C15 C16 124.4(3) . .
N4 C15 C14 108.0(3) . .
C16 C15 C14 127.6(3) . .
C39 C38 C43 117.4(3) . .
C39 C38 C16 122.0(3) . .
C43 C38 C16 120.6(3) . .
C14 C13 C12 108.6(3) . .
C17 C16 C15 125.0(3) . .
C17 C16 C38 117.3(3) . .
C15 C16 C38 117.6(3) . .
N2 C3 C2 119.5(3) . .
N2 C3 C4 107.6(3) . .
C2 C3 C4 132.4(4) . .
N2 C6 C5 107.7(3) . .
N2 C6 C7 112.7(3) . .
C5 C6 C7 139.5(3) . .
N2 C6 Na1 53.56(18) . .
C5 C6 Na1 131.2(3) . .
C7 C6 Na1 75.2(2) . .
N3 C7 C8 108.3(3) . .
N3 C7 C6 113.1(3) . .
C8 C7 C6 138.3(4) . .
N3 C7 Na1 53.28(18) . .
C8 C7 Na1 126.8(3) . .
C6 C7 Na1 77.4(2) . .
C12 C11 C10 123.2(3) . .
C12 C11 C29 115.9(3) . .
C10 C11 C29 120.7(3) . .
N4 C12 C11 125.8(3) . .
N4 C12 C13 107.9(3) . .
C11 C12 C13 126.2(3) . .
C30 C29 C34 119.9(4) . .
C30 C29 C11 119.8(4) . .
C34 C29 C11 120.1(4) . .
C1 C2 C3 123.4(3) . .
C1 C2 C20 116.1(3) . .
C3 C2 C20 120.5(3) . .
N3 C10 C11 119.6(3) . .
N3 C10 C9 107.3(3) . .
C11 C10 C9 132.6(4) . .
C38 C39 C40 121.9(4) . .
C41 C42 C43 120.2(4) . .
C42 C43 C38 121.0(4) . .
C13 C14 C15 107.7(3) . .
C24 C25 C20 118.8(4) . .
C24 C25 C28 119.4(4) . .
C20 C25 C28 121.8(4) . .
C5 C4 C3 107.7(4) . .
C8 C9 C10 108.2(4) . .
O200 C203 C202 105.0(6) . .
C41 C40 C39 119.4(4) . .
C9 C8 C7 107.0(3) . .
C21 C20 C25 120.1(4) . .
C21 C20 C2 121.7(4) . .
C25 C20 C2 118.1(3) . .
C23 C24 C25 121.6(4) . .
C31 C30 C29 120.2(4) . .
C31 C30 C35 118.8(4) . .
C29 C30 C35 121.1(4) . .
C103 C102 C101 106.2(5) . .
C103 C102 Na1 78.2(3) . 3
C101 C102 Na1 73.2(3) . 3
C103 C102 Ce1 76.8(3) . .
C101 C102 Ce1 75.8(3) . .
Na1 C102 Ce1 132.31(19) 3 .
C4 C5 C6 107.8(3) . .
C33 C34 C29 118.0(5) . .
C33 C34 C37 120.6(4) . .
C29 C34 C37 121.4(4) . .
C23 C22 C21 121.6(4) . .
C30 C31 C32 120.5(5) . .
C22 C23 C24 118.7(4) . .
C22 C23 C27 120.5(5) . .
C24 C23 C27 120.7(5) . .
C100 C104 C103 110.0(5) . .
C100 C104 Na1 73.0(3) . 3
C103 C104 Na1 75.0(3) . 3
C100 C104 Ce1 76.6(3) . .
C103 C104 Ce1 75.7(3) . .
Na1 C104 Ce1 126.52(18) 3 .
C104 C100 C101 108.6(5) . .
C104 C100 Na1 78.4(3) . 3
C101 C100 Na1 72.5(3) . 3
C104 C100 Ce1 76.6(3) . .
C101 C100 Ce1 74.8(3) . .
Na1 C100 Ce1 129.22(18) 3 .
C20 C21 C22 119.1(4) . .
C20 C21 C26 120.6(4) . .
C22 C21 C26 120.3(4) . .
C32 C33 C34 123.0(5) . .
C104 C103 C102 108.1(5) . .
C104 C103 Na1 76.3(3) . 3
C102 C103 Na1 71.9(3) . 3
C104 C103 Ce1 77.1(3) . .
C102 C103 Ce1 75.2(3) . .
Na1 C103 Ce1 127.91(19) 3 .
C100 C101 C102 107.1(5) . .
C100 C101 Na1 77.3(3) . 3
C102 C101 Na1 75.5(3) . 3
C100 C101 Ce1 77.5(3) . .
C102 C101 Ce1 75.5(3) . .
Na1 C101 Ce1 133.50(18) 3 .
O200 C200 C201 105.4(7) . .
C201 C202 C203 106.0(7) . .
C202 C201 C200 108.3(6) . .
C17 N1 C1 107.5(3) . .
C17 N1 Ce1 122.0(2) . .
C1 N1 Ce1 123.0(2) . .
C17 N1 Na1 109.4(2) . .
C1 N1 Na1 111.9(2) . .
Ce1 N1 Na1 78.06(9) . .
C6 N2 C3 109.1(3) . .
C6 N2 Ce1 116.3(2) . .
C3 N2 Ce1 125.8(2) . .
C6 N2 Na1 100.3(2) . .
C3 N2 Na1 119.7(2) . .
Ce1 N2 Na1 80.02(9) . .
C15 N4 C12 107.6(3) . .
C15 N4 Ce1 119.3(2) . .
C12 N4 Ce1 120.5(2) . .
C15 N4 Na1 114.0(2) . .
C12 N4 Na1 112.7(2) . .
Ce1 N4 Na1 80.24(9) . .
C10 N3 C7 109.1(3) . .
C10 N3 Ce1 127.8(2) . .
C7 N3 Ce1 116.9(2) . .
C10 N3 Na1 114.4(2) . .
C7 N3 Na1 100.3(2) . .
Ce1 N3 Na1 80.85(10) . .
C41 O1 C44 116.0(4) . .
C203 O200 C200 110.9(4) . .
C203 O200 Ce1 123.2(3) . .
C200 O200 Ce1 125.4(3) . .
N3 Na1 N2 60.57(11) . .
N3 Na1 N4 65.73(10) . .
N2 Na1 N4 98.05(11) . .
N3 Na1 C101 171.96(19) . 4_454
N2 Na1 C101 127.31(17) . 4_454
N4 Na1 C101 109.33(18) . 4_454
N3 Na1 C102 140.74(19) . 4_454
N2 Na1 C102 158.2(2) . 4_454
N4 Na1 C102 90.86(13) . 4_454
C101 Na1 C102 31.25(19) 4_454 4_454
N3 Na1 N1 97.25(11) . .
N2 Na1 N1 63.79(10) . .
N4 Na1 N1 67.41(10) . .
C101 Na1 N1 86.15(13) 4_454 .
C102 Na1 N1 102.18(19) 4_454 .
N3 Na1 C100 152.71(18) . 4_454
N2 Na1 C100 114.68(14) . 4_454
N4 Na1 C100 138.65(16) . 4_454
C101 Na1 C100 30.15(18) 4_454 4_454
C102 Na1 C100 49.98(15) 4_454 4_454
N1 Na1 C100 104.14(17) . 4_454
N3 Na1 C103 124.31(14) . 4_454
N2 Na1 C103 155.45(19) . 4_454
N4 Na1 C103 105.67(18) . 4_454
C101 Na1 C103 49.66(15) 4_454 4_454
C102 Na1 C103 29.94(19) 4_454 4_454
N1 Na1 C103 131.75(16) . 4_454
C100 Na1 C103 48.31(16) 4_454 4_454
N3 Na1 C104 129.78(15) . 4_454
N2 Na1 C104 127.39(16) . 4_454
N4 Na1 C104 134.39(16) . 4_454
C101 Na1 C104 48.61(16) 4_454 4_454
C102 Na1 C104 48.72(15) 4_454 4_454
N1 Na1 C104 132.12(16) . 4_454
C100 Na1 C104 28.64(18) 4_454 4_454
C103 Na1 C104 28.75(18) 4_454 4_454
N3 Na1 C7 26.43(10) . .
N2 Na1 C7 48.92(10) . .
N4 Na1 C7 91.90(10) . .
C101 Na1 C7 158.56(18) 4_454 .
C102 Na1 C7 151.1(2) 4_454 .
N1 Na1 C7 105.43(11) . .
C100 Na1 C7 128.43(17) 4_454 .
C103 Na1 C7 122.74(16) 4_454 .
C104 Na1 C7 113.70(13) 4_454 .
N3 Na1 C6 48.77(10) . .
N2 Na1 C6 26.18(10) . .
N4 Na1 C6 106.65(11) . .
C101 Na1 C6 138.83(19) 4_454 .
C102 Na1 C6 161.71(14) 4_454 .
N1 Na1 C6 89.72(10) . .
C100 Na1 C6 113.89(14) 4_454 .
C103 Na1 C6 134.99(19) 4_454 .
C104 Na1 C6 113.09(14) 4_454 .
C7 Na1 C6 27.34(10) . .
N3 Na1 Ce1 49.25(8) . .
N2 Na1 Ce1 49.36(7) . .
N4 Na1 Ce1 48.80(7) . .
C101 Na1 Ce1 132.91(12) 4_454 .
C102 Na1 Ce1 134.38(13) 4_454 .
N1 Na1 Ce1 48.28(7) . .
C100 Na1 Ce1 150.69(15) 4_454 .
C103 Na1 Ce1 154.36(16) 4_454 .
C104 Na1 Ce1 176.71(14) 4_454 .
C7 Na1 Ce1 64.06(7) . .
C6 Na1 Ce1 63.76(7) . .
N1 Ce1 N4 71.77(10) . .
N1 Ce1 N3 103.26(10) . .
N4 Ce1 N3 67.29(10) . .
N1 Ce1 N2 67.36(10) . .
N4 Ce1 N2 101.46(10) . .
N3 Ce1 N2 61.53(10) . .
N1 Ce1 O200 137.91(10) . .
N4 Ce1 O200 140.89(11) . .
N3 Ce1 O200 79.10(10) . .
N2 Ce1 O200 78.09(10) . .
N1 Ce1 C102 80.57(12) . .
N4 Ce1 C102 100.06(18) . .
N3 Ce1 C102 164.12(18) . .
N2 Ce1 C102 132.84(15) . .
O200 Ce1 C102 108.61(16) . .
N1 Ce1 C101 99.89(17) . .
N4 Ce1 C101 126.51(13) . .
N3 Ce1 C101 156.18(17) . .
N2 Ce1 C101 124.44(12) . .
O200 Ce1 C101 80.01(16) . .
C102 Ce1 C101 28.74(18) . .
N1 Ce1 C103 94.00(16) . .
N4 Ce1 C103 81.05(12) . .
N3 Ce1 C103 136.27(16) . .
N2 Ce1 C103 158.74(18) . .
O200 Ce1 C103 113.38(13) . .
C102 Ce1 C103 28.08(18) . .
C101 Ce1 C103 46.13(15) . .
N1 Ce1 C104 121.09(15) . .
N4 Ce1 C104 92.98(15) . .
N3 Ce1 C104 122.92(12) . .
N2 Ce1 C104 165.23(16) . .
O200 Ce1 C104 88.78(16) . .
C102 Ce1 C104 45.55(15) . .
C101 Ce1 C104 45.18(14) . .
C103 Ce1 C104 27.24(17) . .
N1 Ce1 C100 125.65(13) . .
N4 Ce1 C100 119.80(15) . .
N3 Ce1 C100 130.81(14) . .
N2 Ce1 C100 138.67(15) . .
O200 Ce1 C100 68.69(12) . .
C102 Ce1 C100 46.07(14) . .
C101 Ce1 C100 27.72(16) . .
C103 Ce1 C100 45.10(15) . .
C104 Ce1 C100 26.83(16) . .
N1 Ce1 Na1 53.66(7) . .
N4 Ce1 Na1 50.96(7) . .
N3 Ce1 Na1 49.90(8) . .
N2 Ce1 Na1 50.62(7) . .
O200 Ce1 Na1 118.63(7) . .
C102 Ce1 Na1 129.94(12) . .
C101 Ce1 Na1 153.56(15) . .
C103 Ce1 Na1 126.61(11) . .
C104 Ce1 Na1 143.93(13) . .
C100 Ce1 Na1 170.70(13) . .
C403 C404 C405 121.9(7) . .
C404 C405 C400 117.4(7) . .
C402 C403 C404 121.6(8) . .
C401 C400 C405 123.8(7) . .
C401 C400 C406 112.1(9) . .
C405 C400 C406 123.8(10) . .
C400 C401 C402 115.0(8) . .
C403 C402 C401 120.0(9) . .

loop_
_geom_bond_atom_site_label_1
_geom_bond_atom_site_label_2
_geom_bond_distance
_geom_bond_site_symmetry_2
C44 O1 1.426(6) .
C41 O1 1.378(5) .
C41 C40 1.379(6) .
C41 C42 1.385(6) .
C32 C33 1.363(8) .
C32 C31 1.402(7) .
C32 C36 1.527(7) .
C27 C23 1.518(7) .
C26 C21 1.495(7) .
C1 N1 1.403(5) .
C1 C2 1.410(5) .
C1 C19 1.433(5) .
C17 N1 1.385(4) .
C17 C16 1.410(5) .
C17 C18 1.429(5) .
C19 C18 1.370(5) .
C15 N4 1.385(4) .
C15 C16 1.423(5) .
C15 C14 1.439(5) .
C38 C39 1.389(5) .
C38 C43 1.404(5) .
C38 C16 1.496(5) .
C13 C14 1.351(5) .
C13 C12 1.423(5) .
C3 N2 1.377(5) .
C3 C2 1.419(5) .
C3 C4 1.431(5) .
C6 N2 1.371(5) .
C6 C5 1.431(6) .
C6 C7 1.439(6) .
C6 Na1 3.058(4) .
C7 N3 1.371(5) .
C7 C8 1.419(5) .
C7 Na1 3.030(4) .
C11 C12 1.414(5) .
C11 C10 1.416(5) .
C11 C29 1.498(5) .
C12 N4 1.395(5) .
C29 C30 1.395(6) .
C29 C34 1.404(6) .
C2 C20 1.497(5) .
C10 N3 1.367(5) .
C10 C9 1.427(5) .
C39 C40 1.396(5) .
C42 C43 1.387(6) .
C28 C25 1.494(6) .
C25 C24 1.396(6) .
C25 C20 1.404(6) .
C4 C5 1.366(6) .
C9 C8 1.370(6) .
C203 O200 1.445(7) .
C203 C202 1.507(9) .
C20 C21 1.394(6) .
C24 C23 1.383(7) .
C30 C31 1.391(6) .
C30 C35 1.509(6) .
C102 C103 1.376(9) .
C102 C101 1.404(9) .
C102 Na1 2.621(5) 3
C102 Ce1 2.826(4) .
C34 C33 1.399(7) .
C34 C37 1.501(8) .
C22 C23 1.380(7) .
C22 C21 1.396(7) .
C104 C100 1.329(8) .
C104 C103 1.345(8) .
C104 Na1 2.716(5) 3
C104 Ce1 2.864(4) .
C100 C101 1.365(8) .
C100 Na1 2.650(5) 3
C100 Ce1 2.864(4) .
C103 Na1 2.699(5) 3
C103 Ce1 2.846(4) .
C101 Na1 2.592(5) 3
C101 Ce1 2.831(4) .
C200 O200 1.449(7) .
C200 C201 1.473(10) .
C202 C201 1.445(13) .
N1 Ce1 2.430(3) .
N1 Na1 2.623(3) .
N2 Ce1 2.455(3) .
N2 Na1 2.501(3) .
N4 Ce1 2.433(3) .
N4 Na1 2.511(3) .
N3 Ce1 2.445(3) .
N3 Na1 2.469(3) .
O200 Ce1 2.558(3) .
Na1 C101 2.592(5) 4_454
Na1 C102 2.621(5) 4_454
Na1 C100 2.650(5) 4_454
Na1 C103 2.700(5) 4_454
Na1 C104 2.716(5) 4_454
Na1 Ce1 3.1860(14) .
C404 C403 1.331(8) .
C404 C405 1.346(7) .
C405 C400 1.381(9) .
C403 C402 1.322(8) .
C400 C401 1.348(9) .
C400 C406 1.441(11) .
C401 C402 1.454(11) .

loop_
_geom_torsion_atom_site_label_1
_geom_torsion_atom_site_label_2
_geom_torsion_atom_site_label_3
_geom_torsion_atom_site_label_4
_geom_torsion
_geom_torsion_site_symmetry_1
_geom_torsion_site_symmetry_4
N1 C1 C19 C18 1.5(4) . .
C2 C1 C19 C18 -174.2(4) . .
C1 C19 C18 C17 -0.9(4) . .
N1 C17 C18 C19 -0.1(4) . .
C16 C17 C18 C19 176.7(4) . .
N1 C17 C16 C15 7.6(6) . .
C18 C17 C16 C15 -168.7(4) . .
N1 C17 C16 C38 -176.2(3) . .
C18 C17 C16 C38 7.5(5) . .
N4 C15 C16 C17 -2.0(6) . .
C14 C15 C16 C17 175.5(4) . .
N4 C15 C16 C38 -178.2(3) . .
C14 C15 C16 C38 -0.7(5) . .
C39 C38 C16 C17 -123.0(4) . .
C43 C38 C16 C17 55.5(5) . .
C39 C38 C16 C15 53.5(5) . .
C43 C38 C16 C15 -128.0(4) . .
N2 C6 C7 N3 1.4(5) . .
C5 C6 C7 N3 178.2(5) . .
Na1 C6 C7 N3 40.5(3) . .
N2 C6 C7 C8 -171.3(5) . .
C5 C6 C7 C8 5.5(9) . .
Na1 C6 C7 C8 -132.3(5) . .
N2 C6 C7 Na1 -39.1(3) . .
C5 C6 C7 Na1 137.8(5) . .
C10 C11 C12 N4 1.6(6) . .
C29 C11 C12 N4 176.5(3) . .
C10 C11 C12 C13 -174.3(4) . .
C29 C11 C12 C13 0.6(6) . .
C14 C13 C12 N4 -1.8(4) . .
C14 C13 C12 C11 174.7(4) . .
C12 C11 C29 C30 -87.6(5) . .
C10 C11 C29 C30 87.4(5) . .
C12 C11 C29 C34 87.4(5) . .
C10 C11 C29 C34 -97.6(5) . .
N1 C1 C2 C3 -9.5(6) . .
C19 C1 C2 C3 165.4(4) . .
N1 C1 C2 C20 171.4(3) . .
C19 C1 C2 C20 -13.7(6) . .
N2 C3 C2 C1 6.1(6) . .
C4 C3 C2 C1 -164.7(4) . .
N2 C3 C2 C20 -174.7(3) . .
C4 C3 C2 C20 14.5(7) . .
C12 C11 C10 N3 -6.5(6) . .
C29 C11 C10 N3 178.9(3) . .
C12 C11 C10 C9 164.5(4) . .
C29 C11 C10 C9 -10.1(7) . .
C43 C38 C39 C40 2.0(6) . .
C16 C38 C39 C40 -179.4(4) . .
O1 C41 C42 C43 -179.4(4) . .
C40 C41 C42 C43 1.0(7) . .
C41 C42 C43 C38 0.3(7) . .
C39 C38 C43 C42 -1.8(6) . .
C16 C38 C43 C42 179.6(4) . .
C12 C13 C14 C15 -0.1(4) . .
N4 C15 C14 C13 1.9(4) . .
C16 C15 C14 C13 -175.9(4) . .
N2 C3 C4 C5 -1.6(5) . .
C2 C3 C4 C5 170.0(4) . .
N3 C10 C9 C8 2.2(5) . .
C11 C10 C9 C8 -169.6(4) . .
O1 C41 C40 C39 179.6(4) . .
C42 C41 C40 C39 -0.8(6) . .
C38 C39 C40 C41 -0.7(6) . .
C10 C9 C8 C7 -0.8(5) . .
N3 C7 C8 C9 -0.8(5) . .
C6 C7 C8 C9 172.1(5) . .
Na1 C7 C8 C9 56.6(4) . .
C24 C25 C20 C21 -0.5(6) . .
C28 C25 C20 C21 179.5(4) . .
C24 C25 C20 C2 176.4(4) . .
C28 C25 C20 C2 -3.6(6) . .
C1 C2 C20 C21 93.3(5) . .
C3 C2 C20 C21 -85.9(5) . .
C1 C2 C20 C25 -83.6(4) . .
C3 C2 C20 C25 97.2(4) . .
C20 C25 C24 C23 1.2(6) . .
C28 C25 C24 C23 -178.9(4) . .
C34 C29 C30 C31 -1.0(6) . .
C11 C29 C30 C31 174.0(4) . .
C34 C29 C30 C35 -179.8(4) . .
C11 C29 C30 C35 -4.8(6) . .
C3 C4 C5 C6 0.4(5) . .
N2 C6 C5 C4 1.0(5) . .
C7 C6 C5 C4 -175.9(5) . .
Na1 C6 C5 C4 -55.7(5) . .
C30 C29 C34 C33 0.2(6) . .
C11 C29 C34 C33 -174.8(4) . .
C30 C29 C34 C37 178.6(5) . .
C11 C29 C34 C37 3.6(7) . .
C29 C30 C31 C32 1.0(7) . .
C35 C30 C31 C32 179.8(5) . .
C33 C32 C31 C30 -0.1(8) . .
C36 C32 C31 C30 -179.0(5) . .
C21 C22 C23 C24 -1.8(8) . .
C21 C22 C23 C27 179.8(5) . .
C25 C24 C23 C22 0.0(7) . .
C25 C24 C23 C27 178.4(5) . .
C103 C104 C100 C101 0.5(5) . .
Na1 C104 C100 C101 66.9(3) 3 .
Ce1 C104 C100 C101 -68.6(3) . .
C103 C104 C100 Na1 -66.4(4) . 3
Ce1 C104 C100 Na1 -135.46(16) . 3
C103 C104 C100 Ce1 69.1(3) . .
Na1 C104 C100 Ce1 135.46(16) 3 .
C25 C20 C21 C22 -1.2(6) . .
C2 C20 C21 C22 -178.0(4) . .
C25 C20 C21 C26 176.3(4) . .
C2 C20 C21 C26 -0.5(7) . .
C23 C22 C21 C20 2.4(7) . .
C23 C22 C21 C26 -175.1(5) . .
C31 C32 C33 C34 -0.8(8) . .
C36 C32 C33 C34 178.0(5) . .
C29 C34 C33 C32 0.8(8) . .
C37 C34 C33 C32 -177.7(5) . .
C100 C104 C103 C102 -0.2(5) . .
Na1 C104 C103 C102 -65.4(3) 3 .
Ce1 C104 C103 C102 69.4(3) . .
C100 C104 C103 Na1 65.1(3) . 3
Ce1 C104 C103 Na1 134.81(16) . 3
C100 C104 C103 Ce1 -69.7(4) . .
Na1 C104 C103 Ce1 -134.81(16) 3 .
C101 C102 C103 C104 -0.1(5) . .
Na1 C102 C103 C104 68.3(3) 3 .
Ce1 C102 C103 C104 -70.8(3) . .
C101 C102 C103 Na1 -68.4(3) . 3
Ce1 C102 C103 Na1 -139.08(18) . 3
C101 C102 C103 Ce1 70.7(3) . .
Na1 C102 C103 Ce1 139.08(18) 3 .
C104 C100 C101 C102 -0.5(5) . .
Na1 C100 C101 C102 70.3(3) 3 .
Ce1 C100 C101 C102 -70.3(3) . .
C104 C100 C101 Na1 -70.8(3) . 3
Ce1 C100 C101 Na1 -140.59(17) . 3
C104 C100 C101 Ce1 69.8(3) . .
Na1 C100 C101 Ce1 140.59(17) 3 .
C103 C102 C101 C100 0.4(5) . .
Na1 C102 C101 C100 -71.5(3) 3 .
Ce1 C102 C101 C100 71.7(3) . .
C103 C102 C101 Na1 71.9(3) . 3
Ce1 C102 C101 Na1 143.27(17) . 3
C103 C102 C101 Ce1 -71.3(3) . .
Na1 C102 C101 Ce1 -143.27(17) 3 .
O200 C203 C202 C201 18.8(11) . .
C203 C202 C201 C200 -21.3(14) . .
O200 C200 C201 C202 15.4(12) . .
C16 C17 N1 C1 -175.9(3) . .
C18 C17 N1 C1 1.0(4) . .
C16 C17 N1 Ce1 33.6(4) . .
C18 C17 N1 Ce1 -149.5(2) . .
C16 C17 N1 Na1 -54.2(4) . .
C18 C17 N1 Na1 122.7(3) . .
C2 C1 N1 C17 174.2(3) . .
C19 C1 N1 C17 -1.5(4) . .
C2 C1 N1 Ce1 -35.7(5) . .
C19 C1 N1 Ce1 148.6(2) . .
C2 C1 N1 Na1 54.0(4) . .
C19 C1 N1 Na1 -121.6(3) . .
C5 C6 N2 C3 -2.1(4) . .
C7 C6 N2 C3 175.8(3) . .
Na1 C6 N2 C3 126.5(3) . .
C5 C6 N2 Ce1 147.5(3) . .
C7 C6 N2 Ce1 -34.6(4) . .
Na1 C6 N2 Ce1 -83.86(18) . .
C5 C6 N2 Na1 -128.6(3) . .
C7 C6 N2 Na1 49.3(3) . .
C2 C3 N2 C6 -170.6(3) . .
C4 C3 N2 C6 2.3(4) . .
C2 C3 N2 Ce1 43.4(5) . .
C4 C3 N2 Ce1 -143.7(3) . .
C2 C3 N2 Na1 -56.1(4) . .
C4 C3 N2 Na1 116.8(3) . .
C16 C15 N4 C12 174.9(3) . .
C14 C15 N4 C12 -3.0(4) . .
C16 C15 N4 Ce1 -43.0(4) . .
C14 C15 N4 Ce1 139.1(2) . .
C16 C15 N4 Na1 49.1(4) . .
C14 C15 N4 Na1 -128.8(3) . .
C11 C12 N4 C15 -173.6(4) . .
C13 C12 N4 C15 2.9(4) . .
C11 C12 N4 Ce1 44.9(5) . .
C13 C12 N4 Ce1 -138.6(3) . .
C11 C12 N4 Na1 -47.0(4) . .
C13 C12 N4 Na1 129.5(3) . .
C11 C10 N3 C7 170.4(3) . .
C9 C10 N3 C7 -2.7(4) . .
C11 C10 N3 Ce1 -38.5(5) . .
C9 C10 N3 Ce1 148.4(3) . .
C11 C10 N3 Na1 59.0(4) . .
C9 C10 N3 Na1 -114.1(3) . .
C8 C7 N3 C10 2.2(4) . .
C6 C7 N3 C10 -172.7(3) . .
Na1 C7 N3 C10 -120.5(3) . .
C8 C7 N3 Ce1 -152.4(3) . .
C6 C7 N3 Ce1 32.7(4) . .
Na1 C7 N3 Ce1 84.89(19) . .
C8 C7 N3 Na1 122.7(3) . .
C6 C7 N3 Na1 -52.2(3) . .
C40 C41 O1 C44 -9.8(7) . .
C42 C41 O1 C44 170.6(4) . .
C202 C203 O200 C200 -9.6(7) . .
C202 C203 O200 Ce1 163.0(5) . .
C201 C200 O200 C203 -3.2(8) . .
C201 C200 O200 Ce1 -175.5(6) . .
C403 C404 C405 C400 -0.9(10) . .
C405 C404 C403 C402 -4.1(11) . .
C404 C405 C400 C401 4.9(11) . .
C404 C405 C400 C406 177.4(9) . .
C405 C400 C401 C402 -3.6(13) . .
C406 C400 C401 C402 -176.9(10) . .
C404 C403 C402 C401 5.3(13) . .
C400 C401 C402 C403 -1.5(13) . .
